data_7032477
loop_
_publ_author_name
'Pratihar, Sanjay'
'Pegu, Rupa'
'Guha, Ankur Kanti'
'Sarma, Bipul'

_publ_section_title
;
 Pd(ii) coordinated deprotonated diphenyl phosphino amino pyridine:
 reactivity towards solvent, base, and acid.
;
_journal_issue 45
_journal_name_full 'Dalton transactions (Cambridge, England : 2003)'
_journal_page_first 17136
_journal_page_last 17144
_journal_paper_doi 10.1039/c4dt01665c
_journal_volume 43
_journal_year 2014
_chemical_formula_sum 'C40 H46 Cl8 N4 P2 Pd Sn2'
_chemical_formula_weight 1272.13
_chemical_name_systematic
; 
 ? 
;
_space_group_IT_number 14
_symmetry_cell_setting monoclinic
_symmetry_space_group_name_Hall '-P 2ybc'
_symmetry_space_group_name_H-M 'P 1 21/c 1'
_atom_sites_solution_hydrogens geom
_atom_sites_solution_primary direct
_atom_sites_solution_secondary difmap
_audit_creation_method SHELXL-97
_cell_angle_alpha 90.00
_cell_angle_beta 106.5450(10)
_cell_angle_gamma 90.00
_cell_formula_units_Z 4
_cell_length_a 11.1221(2)
_cell_length_b 20.2361(4)
_cell_length_c 22.0997(4)
_cell_measurement_reflns_used 9862
_cell_measurement_temperature 100(2)
_cell_measurement_theta_max 33.43
_cell_measurement_theta_min 2.23
_cell_volume 4767.99(16)
_computing_cell_refinement 'Bruker SAINT'
_computing_data_collection 'Bruker APEX2'
_computing_data_reduction 'Bruker SAINT'
_computing_molecular_graphics 'Bruker SHELXTL'
_computing_publication_material 'Bruker SHELXTL'
_computing_structure_refinement 'SHELXL-97 (Sheldrick, 1997)'
_computing_structure_solution 'SHELXS-97 (Sheldrick, 1990)'
_diffrn_ambient_temperature 100(2)
_diffrn_measured_fraction_theta_full 0.995
_diffrn_measured_fraction_theta_max 0.995
_diffrn_measurement_device_type 'Bruker APEX-II CCD'
_diffrn_measurement_method '\f and \w scans'
_diffrn_radiation_monochromator graphite
_diffrn_radiation_source 'fine-focus sealed tube'
_diffrn_radiation_type MoK\a
_diffrn_radiation_wavelength 0.71073
_diffrn_reflns_av_R_equivalents 0.0499
_diffrn_reflns_av_sigmaI/netI 0.0534
_diffrn_reflns_limit_h_max 17
_diffrn_reflns_limit_h_min -17
_diffrn_reflns_limit_k_max 31
_diffrn_reflns_limit_k_min -31
_diffrn_reflns_limit_l_max 31
_diffrn_reflns_limit_l_min -35
_diffrn_reflns_number 77264
_diffrn_reflns_theta_full 34.30
_diffrn_reflns_theta_max 34.30
_diffrn_reflns_theta_min 1.91
_exptl_absorpt_coefficient_mu 1.962
_exptl_absorpt_correction_T_max 0.6721
_exptl_absorpt_correction_T_min 0.4721
_exptl_absorpt_correction_type multi-scan
_exptl_absorpt_process_details SADABS
_exptl_crystal_colour colourless
_exptl_crystal_density_diffrn 1.772
_exptl_crystal_density_method 'not measured'
_exptl_crystal_description Block
_exptl_crystal_F_000 2504
_exptl_crystal_recrystallization_method 'Re-crystallisation from solvent: 1,2-Dichloroethane'
_exptl_crystal_size_max 0.45
_exptl_crystal_size_mid 0.29
_exptl_crystal_size_min 0.22
_refine_diff_density_max 0.954
_refine_diff_density_min -1.738
_refine_diff_density_rms 0.169
_refine_ls_extinction_method none
_refine_ls_goodness_of_fit_ref 1.021
_refine_ls_hydrogen_treatment mixed
_refine_ls_matrix_type full
_refine_ls_number_parameters 526
_refine_ls_number_reflns 19799
_refine_ls_number_restraints 0
_refine_ls_restrained_S_all 1.021
_refine_ls_R_factor_all 0.0510
_refine_ls_R_factor_gt 0.0366
_refine_ls_shift/su_max 0.008
_refine_ls_shift/su_mean 0.000
_refine_ls_structure_factor_coef Fsqd
_refine_ls_weighting_details 'calc w=1/[\s^2^(Fo^2^)+(0.0390P)^2^+0.0000P] where P=(Fo^2^+2Fc^2^)/3'
_refine_ls_weighting_scheme calc
_refine_ls_wR_factor_gt 0.0803
_refine_ls_wR_factor_ref 0.0864
_reflns_number_gt 15692
_reflns_number_total 19799
_reflns_threshold_expression >2sigma(I)
_cod_data_source_file c4dt01665c2.cif
_cod_data_source_block bipulnew
_cod_depositor_comments
;
The following automatic conversions were performed:

'_symmetry_cell_setting' value 'Monoclinic' changed to 'monoclinic'
according to
/usr/data/users/saulius/crontab/automatic-downloads/rss-feeds/RSC/lib/dictionaries/cif_core.dic
dictionary named 'cif_core.dic' version 2.4.2 from 2011-04-26.

Automatic conversion script
Id: cif_fix_values 2281 2013-09-26 08:29:07Z andrius 

 Adding full bibliography for 7032476--7032477.cif.
;
_cod_original_cell_volume 4767.99(15)
_cod_original_sg_symbol_H-M P2(1)/c
_cod_database_code 7032477

loop_
_symmetry_equiv_pos_as_xyz
'x, y, z'
'-x, y+1/2, -z+1/2'
'-x, -y, -z'
'x, -y-1/2, z-1/2'

loop_
_atom_site_label
_atom_site_type_symbol
_atom_site_fract_x
_atom_site_fract_y
_atom_site_fract_z
_atom_site_U_iso_or_equiv
_atom_site_adp_type
_atom_site_occupancy
_atom_site_symmetry_multiplicity
_atom_site_calc_flag
_atom_site_refinement_flags
C18 C 0.5290(2) 0.75781(11) 0.77817(11) 0.0164(4) Uani 1 1 d .
H18 H 0.5172 0.7619 0.8180 0.020 Uiso 1 1 calc R
Pd1 Pd 0.401511(14) 0.941924(7) 0.789261(7) 0.01013(3) Uani 1 1 d .
P1 P 0.33452(5) 0.84745(3) 0.73891(3) 0.01132(10) Uani 1 1 d .
P2 P 0.51015(5) 0.97863(3) 0.72489(3) 0.01104(10) Uani 1 1 d .
N1 N 0.49300(16) 1.02265(8) 0.84611(8) 0.0119(3) Uani 1 1 d .
N2 N 0.55616(17) 1.05278(9) 0.75822(9) 0.0140(3) Uani 1 1 d .
N3 N 0.27307(16) 0.91194(9) 0.83940(8) 0.0122(3) Uani 1 1 d .
N4 N 0.28164(18) 0.80994(9) 0.79415(9) 0.0148(4) Uani 1 1 d .
C7 C 0.5002(2) 1.03114(11) 0.90780(10) 0.0152(4) Uani 1 1 d .
H7 H 0.4562 1.0022 0.9264 0.018 Uiso 1 1 calc R
C8 C 0.5693(2) 1.08053(11) 0.94414(11) 0.0173(4) Uani 1 1 d .
H8 H 0.5701 1.0856 0.9861 0.021 Uiso 1 1 calc R
C9 C 0.6384(2) 1.12300(11) 0.91723(11) 0.0188(4) Uani 1 1 d .
H9 H 0.6862 1.1567 0.9411 0.023 Uiso 1 1 calc R
C10 C 0.6351(2) 1.11452(11) 0.85517(11) 0.0169(4) Uani 1 1 d .
H10 H 0.6815 1.1419 0.8365 0.020 Uiso 1 1 calc R
C11 C 0.56068(18) 1.06390(10) 0.82039(10) 0.0123(4) Uani 1 1 d .
C12 C 0.23788(19) 0.84809(10) 0.83481(10) 0.0135(4) Uani 1 1 d .
C13 C 0.1623(2) 0.82181(11) 0.87000(11) 0.0173(4) Uani 1 1 d .
H13 H 0.1400 0.7774 0.8666 0.021 Uiso 1 1 calc R
C14 C 0.1221(2) 0.86283(12) 0.90940(11) 0.0216(5) Uani 1 1 d .
H14 H 0.0750 0.8461 0.9346 0.026 Uiso 1 1 calc R
C15 C 0.1521(2) 0.93006(12) 0.91167(11) 0.0195(5) Uani 1 1 d .
H15 H 0.1223 0.9589 0.9368 0.023 Uiso 1 1 calc R
C16 C 0.22623(19) 0.95243(11) 0.87604(10) 0.0152(4) Uani 1 1 d .
H16 H 0.2453 0.9972 0.8770 0.018 Uiso 1 1 calc R
C17 C 0.44980(18) 0.79116(10) 0.72656(10) 0.0126(4) Uani 1 1 d .
C19 C 0.6252(2) 0.71862(11) 0.76948(12) 0.0200(5) Uani 1 1 d .
H19 H 0.6778 0.6962 0.8036 0.024 Uiso 1 1 calc R
C20 C 0.6433(2) 0.71266(11) 0.71035(13) 0.0219(5) Uani 1 1 d .
H20 H 0.7083 0.6866 0.7048 0.026 Uiso 1 1 calc R
C21 C 0.5649(2) 0.74543(11) 0.65956(12) 0.0207(5) Uani 1 1 d .
H21 H 0.5770 0.7408 0.6198 0.025 Uiso 1 1 calc R
C22 C 0.4684(2) 0.78526(10) 0.66682(11) 0.0155(4) Uani 1 1 d .
H22 H 0.4168 0.8077 0.6324 0.019 Uiso 1 1 calc R
C23 C 0.20964(19) 0.85204(10) 0.66642(10) 0.0136(4) Uani 1 1 d .
C24 C 0.1602(2) 0.79415(11) 0.63408(12) 0.0227(5) Uani 1 1 d .
H24 H 0.1918 0.7532 0.6502 0.027 Uiso 1 1 calc R
C25 C 0.0648(2) 0.79764(13) 0.57824(13) 0.0312(6) Uani 1 1 d .
H25 H 0.0319 0.7591 0.5569 0.037 Uiso 1 1 calc R
C26 C 0.0181(2) 0.85866(14) 0.55407(13) 0.0300(6) Uani 1 1 d .
H26 H -0.0446 0.8611 0.5159 0.036 Uiso 1 1 calc R
C27 C 0.0646(2) 0.91624(12) 0.58664(12) 0.0224(5) Uani 1 1 d .
H27 H 0.0319 0.9570 0.5706 0.027 Uiso 1 1 calc R
C28 C 0.1597(2) 0.91319(11) 0.64305(11) 0.0162(4) Uani 1 1 d .
H28 H 0.1899 0.9517 0.6651 0.019 Uiso 1 1 calc R
C29 C 0.42072(19) 0.99907(10) 0.64575(10) 0.0132(4) Uani 1 1 d .
C30 C 0.4156(2) 0.95756(11) 0.59437(11) 0.0184(4) Uani 1 1 d .
H30 H 0.4639 0.9193 0.6001 0.022 Uiso 1 1 calc R
C31 C 0.3382(2) 0.97366(12) 0.53480(11) 0.0236(5) Uani 1 1 d .
H31 H 0.3349 0.9462 0.5006 0.028 Uiso 1 1 calc R
C32 C 0.2664(2) 1.03037(13) 0.52637(12) 0.0252(5) Uani 1 1 d .
H32 H 0.2145 1.0408 0.4865 0.030 Uiso 1 1 calc R
C33 C 0.2710(2) 1.07187(12) 0.57698(12) 0.0243(5) Uani 1 1 d .
H33 H 0.2228 1.1102 0.5709 0.029 Uiso 1 1 calc R
C34 C 0.3471(2) 1.05632(11) 0.63637(11) 0.0177(4) Uani 1 1 d .
H34 H 0.3495 1.0840 0.6703 0.021 Uiso 1 1 calc R
C35 C 0.64874(19) 0.93514(10) 0.72010(10) 0.0133(4) Uani 1 1 d .
C36 C 0.7070(2) 0.95055(11) 0.67349(11) 0.0159(4) Uani 1 1 d .
H36 H 0.6710 0.9813 0.6424 0.019 Uiso 1 1 calc R
C37 C 0.8184(2) 0.91986(12) 0.67385(11) 0.0198(5) Uani 1 1 d .
H37 H 0.8568 0.9300 0.6427 0.024 Uiso 1 1 calc R
C38 C 0.8733(2) 0.87406(11) 0.72023(12) 0.0221(5) Uani 1 1 d .
H38 H 0.9478 0.8534 0.7199 0.026 Uiso 1 1 calc R
C39 C 0.8170(2) 0.85908(11) 0.76723(12) 0.0200(5) Uani 1 1 d .
H39 H 0.8540 0.8287 0.7986 0.024 Uiso 1 1 calc R
C40 C 0.7047(2) 0.88972(10) 0.76709(11) 0.0155(4) Uani 1 1 d .
H40 H 0.6670 0.8798 0.7985 0.019 Uiso 1 1 calc R
Sn1 Sn 0.799908(13) 0.869720(7) 0.981874(7) 0.01350(4) Uani 1 1 d .
Cl1 Cl 0.56525(5) 0.86412(3) 0.91605(3) 0.01936(11) Uani 1 1 d .
Cl2 Cl 1.02792(5) 0.87778(3) 1.04563(3) 0.01962(11) Uani 1 1 d .
Cl3 Cl 0.83701(5) 0.77077(3) 0.93137(3) 0.01949(11) Uani 1 1 d .
C1 C 0.7503(2) 0.84678(13) 1.06528(12) 0.0238(5) Uani 1 1 d .
H1A H 0.7933 0.8762 1.0985 0.036 Uiso 1 1 calc R
H1B H 0.7738 0.8020 1.0775 0.036 Uiso 1 1 calc R
H1C H 0.6614 0.8518 1.0576 0.036 Uiso 1 1 calc R
C2 C 0.8204(2) 0.95403(11) 0.92906(12) 0.0217(5) Uani 1 1 d .
H2A H 0.7400 0.9742 0.9114 0.033 Uiso 1 1 calc R
H2B H 0.8548 0.9411 0.8956 0.033 Uiso 1 1 calc R
H2C H 0.8758 0.9850 0.9562 0.033 Uiso 1 1 calc R
Sn2 Sn 0.045438(13) 0.601058(7) 0.775709(7) 0.01388(4) Uani 1 1 d .
Cl4 Cl 0.28484(5) 0.64720(3) 0.80691(3) 0.01810(10) Uani 1 1 d .
Cl5 Cl -0.01350(5) 0.71006(3) 0.74216(3) 0.02509(13) Uani 1 1 d .
Cl6 Cl -0.17726(5) 0.56202(3) 0.74900(3) 0.02100(11) Uani 1 1 d .
C3 C 0.0843(2) 0.54491(11) 0.70309(11) 0.0188(4) Uani 1 1 d .
H3A H 0.1729 0.5369 0.7132 0.028 Uiso 1 1 calc R
H3B H 0.0572 0.5688 0.6640 0.028 Uiso 1 1 calc R
H3C H 0.0405 0.5035 0.6990 0.028 Uiso 1 1 calc R
C4 C 0.0714(2) 0.59160(14) 0.87428(11) 0.0270(5) Uani 1 1 d .
H4A H 0.0030 0.5669 0.8814 0.041 Uiso 1 1 calc R
H4B H 0.0741 0.6347 0.8928 0.041 Uiso 1 1 calc R
H4C H 0.1487 0.5689 0.8932 0.041 Uiso 1 1 calc R
Cl7 Cl 0.30980(6) 0.70130(3) 0.99530(3) 0.02837(13) Uani 1 1 d .
Cl8 Cl 0.61905(7) 0.66145(3) 1.03524(3) 0.03218(14) Uani 1 1 d .
C5 C 0.4255(2) 0.73401(13) 0.96140(13) 0.0283(6) Uani 1 1 d .
H5A H 0.3841 0.7496 0.9191 0.034 Uiso 1 1 calc R
H5B H 0.4656 0.7717 0.9862 0.034 Uiso 1 1 calc R
C6 C 0.5233(3) 0.68493(15) 0.95831(12) 0.0303(6) Uani 1 1 d .
H6A H 0.5762 0.7036 0.9345 0.036 Uiso 1 1 calc R
H6B H 0.4830 0.6459 0.9361 0.036 Uiso 1 1 calc R
H4D H 0.262(2) 0.7748(13) 0.7920(12) 0.017(7) Uiso 1 1 d .
H2D H 0.598(3) 1.0783(15) 0.7411(14) 0.035(8) Uiso 1 1 d .

loop_
_atom_site_aniso_label
_atom_site_aniso_U_11
_atom_site_aniso_U_22
_atom_site_aniso_U_33
_atom_site_aniso_U_23
_atom_site_aniso_U_13
_atom_site_aniso_U_12
C18 0.0179(10) 0.0144(10) 0.0166(11) 0.0008(8) 0.0042(8) -0.0005(8)
Pd1 0.01041(7) 0.00948(7) 0.01134(8) -0.00092(5) 0.00444(5) -0.00105(5)
P1 0.0113(2) 0.0104(2) 0.0130(3) -0.00063(19) 0.00471(19) -0.00068(18)
P2 0.0114(2) 0.0101(2) 0.0122(3) 0.00044(19) 0.00437(19) -0.00021(18)
N1 0.0108(8) 0.0112(8) 0.0129(8) -0.0018(6) 0.0023(6) -0.0001(6)
N2 0.0169(9) 0.0124(8) 0.0147(9) -0.0009(7) 0.0075(7) -0.0028(7)
N3 0.0120(8) 0.0138(8) 0.0113(8) 0.0009(7) 0.0043(6) 0.0006(6)
N4 0.0186(9) 0.0100(8) 0.0187(10) -0.0008(7) 0.0101(7) -0.0029(7)
C7 0.0147(10) 0.0173(10) 0.0143(10) -0.0005(8) 0.0054(8) 0.0002(8)
C8 0.0180(10) 0.0194(10) 0.0129(10) -0.0046(8) 0.0016(8) 0.0008(8)
C9 0.0159(10) 0.0158(10) 0.0218(12) -0.0059(9) 0.0007(9) -0.0010(8)
C10 0.0144(10) 0.0126(9) 0.0238(12) -0.0017(8) 0.0054(8) -0.0032(7)
C11 0.0106(9) 0.0103(8) 0.0164(10) -0.0001(8) 0.0043(7) -0.0001(7)
C12 0.0117(9) 0.0144(9) 0.0143(10) 0.0007(8) 0.0034(7) 0.0001(7)
C13 0.0160(10) 0.0199(10) 0.0176(11) 0.0020(9) 0.0075(8) -0.0043(8)
C14 0.0168(11) 0.0324(13) 0.0188(12) 0.0000(10) 0.0104(9) -0.0052(9)
C15 0.0151(10) 0.0266(12) 0.0192(12) -0.0047(9) 0.0085(8) -0.0007(9)
C16 0.0134(9) 0.0171(10) 0.0150(10) -0.0015(8) 0.0038(8) 0.0030(8)
C17 0.0116(9) 0.0095(8) 0.0164(10) -0.0002(7) 0.0037(7) -0.0005(7)
C19 0.0143(10) 0.0121(9) 0.0299(13) 0.0033(9) 0.0005(9) 0.0019(8)
C20 0.0142(10) 0.0148(10) 0.0382(15) -0.0025(10) 0.0097(10) 0.0006(8)
C21 0.0202(11) 0.0208(11) 0.0247(13) -0.0051(9) 0.0119(9) -0.0002(9)
C22 0.0162(10) 0.0130(9) 0.0181(11) -0.0016(8) 0.0061(8) -0.0005(8)
C23 0.0124(9) 0.0136(9) 0.0158(10) -0.0016(8) 0.0054(8) -0.0006(7)
C24 0.0176(11) 0.0153(10) 0.0307(14) -0.0063(10) -0.0003(9) 0.0010(8)
C25 0.0235(13) 0.0264(13) 0.0343(15) -0.0150(11) -0.0072(11) 0.0044(10)
C26 0.0225(12) 0.0327(14) 0.0266(14) -0.0064(11) -0.0060(10) 0.0060(10)
C27 0.0167(11) 0.0227(11) 0.0254(13) 0.0023(10) 0.0023(9) 0.0052(9)
C28 0.0125(9) 0.0159(10) 0.0195(11) -0.0001(8) 0.0032(8) -0.0007(8)
C29 0.0109(9) 0.0144(9) 0.0140(10) 0.0016(8) 0.0030(7) -0.0009(7)
C30 0.0210(11) 0.0181(10) 0.0162(11) 0.0003(9) 0.0054(9) 0.0005(8)
C31 0.0289(13) 0.0254(12) 0.0136(11) -0.0029(9) 0.0014(9) -0.0018(10)
C32 0.0221(12) 0.0295(13) 0.0191(12) 0.0067(10) -0.0024(9) 0.0010(10)
C33 0.0219(12) 0.0236(12) 0.0245(13) 0.0067(10) 0.0018(10) 0.0067(9)
C34 0.0175(10) 0.0165(10) 0.0186(11) 0.0016(9) 0.0043(8) 0.0026(8)
C35 0.0110(9) 0.0123(9) 0.0166(10) -0.0019(8) 0.0043(7) -0.0010(7)
C36 0.0162(10) 0.0181(10) 0.0147(10) -0.0001(8) 0.0064(8) 0.0012(8)
C37 0.0181(10) 0.0235(11) 0.0216(12) 0.0001(9) 0.0120(9) 0.0015(9)
C38 0.0149(10) 0.0196(11) 0.0328(14) -0.0028(10) 0.0086(10) 0.0034(8)
C39 0.0162(10) 0.0142(10) 0.0282(13) 0.0035(9) 0.0040(9) 0.0019(8)
C40 0.0161(10) 0.0135(9) 0.0172(11) 0.0003(8) 0.0053(8) -0.0024(7)
Sn1 0.01290(7) 0.01411(7) 0.01410(7) 0.00055(5) 0.00484(5) -0.00076(5)
Cl1 0.0140(2) 0.0202(3) 0.0222(3) 0.0034(2) 0.0024(2) 0.00019(19)
Cl2 0.0147(2) 0.0265(3) 0.0169(3) -0.0030(2) 0.00343(19) -0.0045(2)
Cl3 0.0205(3) 0.0165(2) 0.0197(3) -0.0028(2) 0.0029(2) 0.00109(19)
C1 0.0196(11) 0.0323(13) 0.0227(13) 0.0025(10) 0.0110(9) -0.0011(10)
C2 0.0208(11) 0.0186(11) 0.0253(13) 0.0031(9) 0.0061(9) -0.0020(9)
Sn2 0.01418(7) 0.01175(7) 0.01599(8) -0.00035(5) 0.00476(5) -0.00033(5)
Cl4 0.0148(2) 0.0152(2) 0.0250(3) -0.0051(2) 0.0067(2) -0.00093(18)
Cl5 0.0191(3) 0.0137(2) 0.0398(4) 0.0028(2) 0.0040(2) 0.0026(2)
Cl6 0.0162(2) 0.0194(3) 0.0278(3) -0.0015(2) 0.0069(2) -0.00328(19)
C3 0.0186(11) 0.0203(11) 0.0168(11) -0.0035(9) 0.0043(8) 0.0012(8)
C4 0.0305(14) 0.0345(14) 0.0161(12) -0.0032(10) 0.0068(10) -0.0099(11)
Cl7 0.0288(3) 0.0313(3) 0.0251(3) 0.0029(3) 0.0080(2) -0.0045(2)
Cl8 0.0363(4) 0.0346(4) 0.0238(3) 0.0017(3) 0.0056(3) 0.0087(3)
C5 0.0246(13) 0.0294(13) 0.0317(15) 0.0110(11) 0.0094(11) 0.0033(10)
C6 0.0325(14) 0.0397(16) 0.0178(13) 0.0049(11) 0.0056(10) 0.0041(12)

loop_
_atom_type_symbol
_atom_type_description
_atom_type_scat_dispersion_real
_atom_type_scat_dispersion_imag
_atom_type_scat_source
C C 0.0033 0.0016 'International Tables Vol C Tables 4.2.6.8 and 6.1.1.4'
Cl Cl 0.1484 0.1585 'International Tables Vol C Tables 4.2.6.8 and 6.1.1.4'
N N 0.0061 0.0033 'International Tables Vol C Tables 4.2.6.8 and 6.1.1.4'
P P 0.1023 0.0942 'International Tables Vol C Tables 4.2.6.8 and 6.1.1.4'
Pd Pd -0.9988 1.0072 'International Tables Vol C Tables 4.2.6.8 and 6.1.1.4'
Sn Sn -0.6537 1.4246 'International Tables Vol C Tables 4.2.6.8 and 6.1.1.4'
H H 0.0000 0.0000 'International Tables Vol C Tables 4.2.6.8 and 6.1.1.4'

loop_
_geom_angle_atom_site_label_1
_geom_angle_atom_site_label_2
_geom_angle_atom_site_label_3
_geom_angle
C19 C18 C17 119.6(2)
C19 C18 H18 120.2
C17 C18 H18 120.2
N3 Pd1 N1 100.94(7)
N3 Pd1 P1 80.63(5)
N1 Pd1 P1 170.14(5)
N3 Pd1 P2 171.11(5)
N1 Pd1 P2 82.35(5)
P1 Pd1 P2 97.55(2)
N4 P1 C17 103.71(10)
N4 P1 C23 109.22(10)
C17 P1 C23 107.54(10)
N4 P1 Pd1 99.27(7)
C17 P1 Pd1 117.95(7)
C23 P1 Pd1 117.61(7)
N2 P2 C29 103.62(10)
N2 P2 C35 107.57(9)
C29 P2 C35 107.49(10)
N2 P2 Pd1 99.74(7)
C29 P2 Pd1 116.45(7)
C35 P2 Pd1 120.01(7)
C11 N1 C7 117.67(18)
C11 N1 Pd1 117.01(14)
C7 N1 Pd1 124.86(14)
C11 N2 P2 120.07(15)
C11 N2 H2D 118(2)
P2 N2 H2D 119(2)
C12 N3 C16 118.18(18)
C12 N3 Pd1 117.26(13)
C16 N3 Pd1 124.55(14)
C12 N4 P1 118.93(15)
C12 N4 H4D 115(2)
P1 N4 H4D 123(2)
N1 C7 C8 123.0(2)
N1 C7 H7 118.5
C8 C7 H7 118.5
C7 C8 C9 119.0(2)
C7 C8 H8 120.5
C9 C8 H8 120.5
C10 C9 C8 119.2(2)
C10 C9 H9 120.4
C8 C9 H9 120.4
C9 C10 C11 118.9(2)
C9 C10 H10 120.5
C11 C10 H10 120.5
N1 C11 N2 116.81(18)
N1 C11 C10 122.2(2)
N2 C11 C10 120.94(19)
N3 C12 N4 116.05(18)
N3 C12 C13 122.0(2)
N4 C12 C13 122.0(2)
C14 C13 C12 118.7(2)
C14 C13 H13 120.7
C12 C13 H13 120.7
C13 C14 C15 119.7(2)
C13 C14 H14 120.1
C15 C14 H14 120.1
C16 C15 C14 118.5(2)
C16 C15 H15 120.7
C14 C15 H15 120.7
N3 C16 C15 122.7(2)
N3 C16 H16 118.6
C15 C16 H16 118.6
C22 C17 C18 120.00(19)
C22 C17 P1 120.17(16)
C18 C17 P1 119.57(16)
C20 C19 C18 120.4(2)
C20 C19 H19 119.8
C18 C19 H19 119.8
C21 C20 C19 119.9(2)
C21 C20 H20 120.0
C19 C20 H20 120.0
C20 C21 C22 121.0(2)
C20 C21 H21 119.5
C22 C21 H21 119.5
C21 C22 C17 119.1(2)
C21 C22 H22 120.5
C17 C22 H22 120.5
C28 C23 C24 119.8(2)
C28 C23 P1 120.05(16)
C24 C23 P1 120.17(17)
C25 C24 C23 120.2(2)
C25 C24 H24 119.9
C23 C24 H24 119.9
C24 C25 C26 119.9(2)
C24 C25 H25 120.1
C26 C25 H25 120.1
C25 C26 C27 120.3(2)
C25 C26 H26 119.9
C27 C26 H26 119.9
C28 C27 C26 120.3(2)
C28 C27 H27 119.9
C26 C27 H27 119.9
C27 C28 C23 119.6(2)
C27 C28 H28 120.2
C23 C28 H28 120.2
C34 C29 C30 119.3(2)
C34 C29 P2 118.22(17)
C30 C29 P2 122.32(16)
C31 C30 C29 119.9(2)
C31 C30 H30 120.1
C29 C30 H30 120.1
C32 C31 C30 120.1(2)
C32 C31 H31 120.0
C30 C31 H31 120.0
C31 C32 C33 120.5(2)
C31 C32 H32 119.8
C33 C32 H32 119.8
C34 C33 C32 120.0(2)
C34 C33 H33 120.0
C32 C33 H33 120.0
C33 C34 C29 120.3(2)
C33 C34 H34 119.9
C29 C34 H34 119.9
C40 C35 C36 119.53(19)
C40 C35 P2 119.08(16)
C36 C35 P2 121.13(16)
C37 C36 C35 119.8(2)
C37 C36 H36 120.1
C35 C36 H36 120.1
C36 C37 C38 120.6(2)
C36 C37 H37 119.7
C38 C37 H37 119.7
C37 C38 C39 120.0(2)
C37 C38 H38 120.0
C39 C38 H38 120.0
C38 C39 C40 119.7(2)
C38 C39 H39 120.2
C40 C39 H39 120.2
C39 C40 C35 120.4(2)
C39 C40 H40 119.8
C35 C40 H40 119.8
C2 Sn1 C1 138.73(10)
C2 Sn1 Cl3 111.02(7)
C1 Sn1 Cl3 110.21(7)
C2 Sn1 Cl2 90.39(7)
C1 Sn1 Cl2 89.86(7)
Cl3 Sn1 Cl2 92.014(19)
C2 Sn1 Cl1 88.58(7)
C1 Sn1 Cl1 90.50(7)
Cl3 Sn1 Cl1 88.938(19)
Cl2 Sn1 Cl1 178.796(19)
Sn1 C1 H1A 109.5
Sn1 C1 H1B 109.5
H1A C1 H1B 109.5
Sn1 C1 H1C 109.5
H1A C1 H1C 109.5
H1B C1 H1C 109.5
Sn1 C2 H2A 109.5
Sn1 C2 H2B 109.5
H2A C2 H2B 109.5
Sn1 C2 H2C 109.5
H2A C2 H2C 109.5
H2B C2 H2C 109.5
C3 Sn2 C4 137.29(10)
C3 Sn2 Cl5 111.30(7)
C4 Sn2 Cl5 110.56(8)
C3 Sn2 Cl6 93.09(6)
C4 Sn2 Cl6 92.85(7)
Cl5 Sn2 Cl6 93.05(2)
C3 Sn2 Cl4 88.85(6)
C4 Sn2 Cl4 86.19(7)
Cl5 Sn2 Cl4 85.583(19)
Cl6 Sn2 Cl4 177.935(18)
Sn2 C3 H3A 109.5
Sn2 C3 H3B 109.5
H3A C3 H3B 109.5
Sn2 C3 H3C 109.5
H3A C3 H3C 109.5
H3B C3 H3C 109.5
Sn2 C4 H4A 109.5
Sn2 C4 H4B 109.5
H4A C4 H4B 109.5
Sn2 C4 H4C 109.5
H4A C4 H4C 109.5
H4B C4 H4C 109.5
C6 C5 Cl7 113.21(19)
C6 C5 H5A 108.9
Cl7 C5 H5A 108.9
C6 C5 H5B 108.9
Cl7 C5 H5B 108.9
H5A C5 H5B 107.7
C5 C6 Cl8 112.18(19)
C5 C6 H6A 109.2
Cl8 C6 H6A 109.2
C5 C6 H6B 109.2
Cl8 C6 H6B 109.2
H6A C6 H6B 107.9

loop_
_geom_bond_atom_site_label_1
_geom_bond_atom_site_label_2
_geom_bond_distance
C18 C19 1.389(3)
C18 C17 1.400(3)
C18 H18 0.9300
Pd1 N3 2.1303(17)
Pd1 N1 2.1340(17)
Pd1 P1 2.2306(6)
Pd1 P2 2.2392(5)
P1 N4 1.6797(19)
P1 C17 1.793(2)
P1 C23 1.799(2)
P2 N2 1.6855(19)
P2 C29 1.797(2)
P2 C35 1.804(2)
N1 C11 1.353(3)
N1 C7 1.354(3)
N2 C11 1.379(3)
N2 H2D 0.85(3)
N3 C12 1.345(3)
N3 C16 1.356(3)
N4 C12 1.375(3)
N4 H4D 0.74(3)
C7 C8 1.373(3)
C7 H7 0.9300
C8 C9 1.394(3)
C8 H8 0.9300
C9 C10 1.372(3)
C9 H9 0.9300
C10 C11 1.401(3)
C10 H10 0.9300
C12 C13 1.402(3)
C13 C14 1.367(3)
C13 H13 0.9300
C14 C15 1.398(3)
C14 H14 0.9300
C15 C16 1.369(3)
C15 H15 0.9300
C16 H16 0.9300
C17 C22 1.399(3)
C19 C20 1.383(4)
C19 H19 0.9300
C20 C21 1.379(3)
C20 H20 0.9300
C21 C22 1.388(3)
C21 H21 0.9300
C22 H22 0.9300
C23 C28 1.394(3)
C23 C24 1.401(3)
C24 C25 1.381(3)
C24 H24 0.9300
C25 C26 1.386(4)
C25 H25 0.9300
C26 C27 1.390(4)
C26 H26 0.9300
C27 C28 1.388(3)
C27 H27 0.9300
C28 H28 0.9300
C29 C34 1.400(3)
C29 C30 1.401(3)
C30 C31 1.391(3)
C30 H30 0.9300
C31 C32 1.381(4)
C31 H31 0.9300
C32 C33 1.388(4)
C32 H32 0.9300
C33 C34 1.380(3)
C33 H33 0.9300
C34 H34 0.9300
C35 C40 1.394(3)
C35 C36 1.400(3)
C36 C37 1.384(3)
C36 H36 0.9300
C37 C38 1.388(3)
C37 H37 0.9300
C38 C39 1.391(3)
C38 H38 0.9300
C39 C40 1.393(3)
C39 H39 0.9300
C40 H40 0.9300
Sn1 C2 2.116(2)
Sn1 C1 2.120(2)
Sn1 Cl3 2.3849(6)
Sn1 Cl2 2.5314(6)
Sn1 Cl1 2.6036(6)
C1 H1A 0.9600
C1 H1B 0.9600
C1 H1C 0.9600
C2 H2A 0.9600
C2 H2B 0.9600
C2 H2C 0.9600
Sn2 C3 2.109(2)
Sn2 C4 2.123(2)
Sn2 Cl5 2.3597(6)
Sn2 Cl6 2.5050(6)
Sn2 Cl4 2.7188(5)
C3 H3A 0.9600
C3 H3B 0.9600
C3 H3C 0.9600
C4 H4A 0.9600
C4 H4B 0.9600
C4 H4C 0.9600
Cl7 C5 1.790(3)
Cl8 C6 1.794(3)
C5 C6 1.489(4)
C5 H5A 0.9700
C5 H5B 0.9700
C6 H6A 0.9700
C6 H6B 0.9700

loop_
_geom_torsion_atom_site_label_1
_geom_torsion_atom_site_label_2
_geom_torsion_atom_site_label_3
_geom_torsion_atom_site_label_4
_geom_torsion
N3 Pd1 P1 N4 -21.51(8)
N1 Pd1 P1 N4 78.5(3)
P2 Pd1 P1 N4 167.29(7)
N3 Pd1 P1 C17 -132.51(9)
N1 Pd1 P1 C17 -32.5(3)
P2 Pd1 P1 C17 56.28(8)
N3 Pd1 P1 C23 96.00(9)
N1 Pd1 P1 C23 -164.0(3)
P2 Pd1 P1 C23 -75.21(8)
N3 Pd1 P2 N2 99.1(3)
N1 Pd1 P2 N2 -13.29(8)
P1 Pd1 P2 N2 176.66(7)
N3 Pd1 P2 C29 -11.5(3)
N1 Pd1 P2 C29 -123.91(9)
P1 Pd1 P2 C29 66.03(8)
N3 Pd1 P2 C35 -144.0(3)
N1 Pd1 P2 C35 103.64(9)
P1 Pd1 P2 C35 -66.41(8)
N3 Pd1 N1 C11 -164.73(14)
P1 Pd1 N1 C11 97.0(3)
P2 Pd1 N1 C11 6.91(14)
N3 Pd1 N1 C7 23.26(17)
P1 Pd1 N1 C7 -75.0(3)
P2 Pd1 N1 C7 -165.11(17)
C29 P2 N2 C11 142.51(16)
C35 P2 N2 C11 -103.85(17)
Pd1 P2 N2 C11 22.07(17)
N1 Pd1 N3 C12 -152.23(15)
P1 Pd1 N3 C12 17.88(14)
P2 Pd1 N3 C12 96.7(3)
N1 Pd1 N3 C16 26.80(18)
P1 Pd1 N3 C16 -163.09(17)
P2 Pd1 N3 C16 -84.2(4)
C17 P1 N4 C12 150.95(17)
C23 P1 N4 C12 -94.63(18)
Pd1 P1 N4 C12 29.03(17)
C11 N1 C7 C8 2.1(3)
Pd1 N1 C7 C8 174.02(16)
N1 C7 C8 C9 -1.8(3)
C7 C8 C9 C10 0.3(3)
C8 C9 C10 C11 0.9(3)
C7 N1 C11 N2 177.45(18)
Pd1 N1 C11 N2 4.8(2)
C7 N1 C11 C10 -0.8(3)
Pd1 N1 C11 C10 -173.37(16)
P2 N2 C11 N1 -19.6(3)
P2 N2 C11 C10 158.67(17)
C9 C10 C11 N1 -0.7(3)
C9 C10 C11 N2 -178.8(2)
C16 N3 C12 N4 176.16(19)
Pd1 N3 C12 N4 -4.7(2)
C16 N3 C12 C13 -4.6(3)
Pd1 N3 C12 C13 174.49(16)
P1 N4 C12 N3 -18.4(3)
P1 N4 C12 C13 162.37(17)
N3 C12 C13 C14 0.9(3)
N4 C12 C13 C14 -179.9(2)
C12 C13 C14 C15 2.8(3)
C13 C14 C15 C16 -2.9(3)
C12 N3 C16 C15 4.6(3)
Pd1 N3 C16 C15 -174.40(17)
C14 C15 C16 N3 -0.9(3)
C19 C18 C17 C22 -0.4(3)
C19 C18 C17 P1 -174.50(16)
N4 P1 C17 C22 147.07(17)
C23 P1 C17 C22 31.45(19)
Pd1 P1 C17 C22 -104.43(16)
N4 P1 C17 C18 -38.89(19)
C23 P1 C17 C18 -154.51(17)
Pd1 P1 C17 C18 69.61(18)
C17 C18 C19 C20 0.3(3)
C18 C19 C20 C21 -0.4(3)
C19 C20 C21 C22 0.8(3)
C20 C21 C22 C17 -1.0(3)
C18 C17 C22 C21 0.8(3)
P1 C17 C22 C21 174.83(17)
N4 P1 C23 C28 113.09(18)
C17 P1 C23 C28 -134.98(17)
Pd1 P1 C23 C28 1.1(2)
N4 P1 C23 C24 -65.4(2)
C17 P1 C23 C24 46.6(2)
Pd1 P1 C23 C24 -177.38(16)
C28 C23 C24 C25 1.9(4)
P1 C23 C24 C25 -179.7(2)
C23 C24 C25 C26 0.2(4)
C24 C25 C26 C27 -1.7(4)
C25 C26 C27 C28 1.1(4)
C26 C27 C28 C23 0.9(4)
C24 C23 C28 C27 -2.4(3)
P1 C23 C28 C27 179.10(17)
N2 P2 C29 C34 -36.13(19)
C35 P2 C29 C34 -149.83(17)
Pd1 P2 C29 C34 72.23(18)
N2 P2 C29 C30 148.40(18)
C35 P2 C29 C30 34.7(2)
Pd1 P2 C29 C30 -103.24(18)
C34 C29 C30 C31 0.2(3)
P2 C29 C30 C31 175.67(18)
C29 C30 C31 C32 -0.2(4)
C30 C31 C32 C33 0.3(4)
C31 C32 C33 C34 -0.5(4)
C32 C33 C34 C29 0.6(4)
C30 C29 C34 C33 -0.4(3)
P2 C29 C34 C33 -176.06(18)
N2 P2 C35 C40 96.82(18)
C29 P2 C35 C40 -152.15(17)
Pd1 P2 C35 C40 -16.0(2)
N2 P2 C35 C36 -77.29(19)
C29 P2 C35 C36 33.7(2)
Pd1 P2 C35 C36 169.89(15)
C40 C35 C36 C37 1.1(3)
P2 C35 C36 C37 175.16(18)
C35 C36 C37 C38 -0.3(3)
C36 C37 C38 C39 -0.5(4)
C37 C38 C39 C40 0.6(4)
C38 C39 C40 C35 0.1(3)
C36 C35 C40 C39 -1.0(3)
P2 C35 C40 C39 -175.18(17)
Cl7 C5 C6 Cl8 -66.5(2)
